data_7037797
loop_
_publ_author_name
'Song, Jiang-Feng'
'Li, Yang'
'Zhou, Rui-Sha'
'Hu, Tuo-Ping'
'Wen, Yan-Liang'
'Shao, Jia'
'Cui, Xiao-Bing'

_publ_section_title
;
 A novel 3D Cu(i) coordination polymer based on Cu6Br2 and Cu2(CN)2 SBUs:
 in situ ligand formation and use as a naked-eye colorimetric sensor for
 NB and 2-NT.
;
_journal_issue 2
_journal_name_full 'Dalton transactions (Cambridge, England : 2003)'
_journal_page_first 545
_journal_page_last 551
_journal_paper_doi 10.1039/c5dt03656a
_journal_volume 45
_journal_year 2015
_chemical_formula_sum 'C5 H6 Br Cu4 N9'
_chemical_formula_weight 526.26
_chemical_name_systematic
; 
 ? 
;
_space_group_IT_number 58
_symmetry_cell_setting orthorhombic
_symmetry_space_group_name_Hall '-P 2 2n'
_symmetry_space_group_name_H-M 'P n n m'
_atom_sites_solution_hydrogens geom
_atom_sites_solution_primary direct
_atom_sites_solution_secondary difmap
_audit_creation_method SHELXL-97
_audit_update_record
;
2015-08-28 deposited with the CCDC.
2015-11-10 downloaded from the CCDC.
;
_cell_angle_alpha 90.00
_cell_angle_beta 90.00
_cell_angle_gamma 90.00
_cell_formula_units_Z 4
_cell_length_a 13.043(3)
_cell_length_b 8.1888(16)
_cell_length_c 11.148(2)
_cell_measurement_reflns_used 1431
_cell_measurement_temperature 293(2)
_cell_measurement_theta_max 27.48
_cell_measurement_theta_min 3.09
_cell_volume 1190.7(4)
_computing_cell_refinement 'Bruker XSCANS'
_computing_data_collection 'Bruker XSCANS'
_computing_data_reduction 'Bruker SHELXTL'
_computing_molecular_graphics 'Bruker SHELXTL'
_computing_publication_material 'Bruker SHELXTL'
_computing_structure_refinement 'SHELXL-97 (Sheldrick, 1997)'
_computing_structure_solution 'SHELXS-97 (Sheldrick, 1990)'
_diffrn_ambient_temperature 293(2)
_diffrn_measured_fraction_theta_full 0.996
_diffrn_measured_fraction_theta_max 0.996
_diffrn_measurement_device_type 'CCD area detector'
_diffrn_measurement_method 'phi and omega scans'
_diffrn_radiation_monochromator graphite
_diffrn_radiation_source 'fine-focus sealed tube'
_diffrn_radiation_type MoK\a
_diffrn_radiation_wavelength 0.71073
_diffrn_reflns_av_R_equivalents 0.0859
_diffrn_reflns_av_sigmaI/netI 0.0457
_diffrn_reflns_limit_h_max 16
_diffrn_reflns_limit_h_min -16
_diffrn_reflns_limit_k_max 10
_diffrn_reflns_limit_k_min -9
_diffrn_reflns_limit_l_max 14
_diffrn_reflns_limit_l_min -14
_diffrn_reflns_number 10841
_diffrn_reflns_theta_full 27.48
_diffrn_reflns_theta_max 27.48
_diffrn_reflns_theta_min 3.09
_exptl_absorpt_coefficient_mu 10.399
_exptl_absorpt_correction_T_max 0.2187
_exptl_absorpt_correction_T_min 0.1217
_exptl_absorpt_correction_type empirical
_exptl_crystal_colour Colorless
_exptl_crystal_density_diffrn 2.936
_exptl_crystal_density_method 'not measured'
_exptl_crystal_description Block
_exptl_crystal_F_000 1000
_exptl_crystal_size_max 0.35
_exptl_crystal_size_mid 0.28
_exptl_crystal_size_min 0.21
_refine_diff_density_max 1.277
_refine_diff_density_min -0.849
_refine_diff_density_rms 0.180
_refine_ls_extinction_method none
_refine_ls_goodness_of_fit_ref 1.111
_refine_ls_hydrogen_treatment mixed
_refine_ls_matrix_type full
_refine_ls_number_parameters 97
_refine_ls_number_reflns 1431
_refine_ls_number_restraints 0
_refine_ls_restrained_S_all 1.111
_refine_ls_R_factor_all 0.0581
_refine_ls_R_factor_gt 0.0402
_refine_ls_shift/su_max 0.000
_refine_ls_shift/su_mean 0.000
_refine_ls_structure_factor_coef Fsqd
_refine_ls_weighting_details 'calc w=1/[\s^2^(Fo^2^)+(0.0298P)^2^+2.5232P] where P=(Fo^2^+2Fc^2^)/3'
_refine_ls_weighting_scheme calc
_refine_ls_wR_factor_gt 0.0790
_refine_ls_wR_factor_ref 0.0853
_reflns_number_gt 1113
_reflns_number_total 1431
_reflns_threshold_expression >2sigma(I)
_cod_data_source_file c5dt03656a3.cif
_cod_data_source_block s
_cod_depositor_comments
;
The following automatic conversions were performed:

'_symmetry_cell_setting' value 'Orthorhombic' changed to
'orthorhombic' according to
/usr/data/users/saulius/crontab/automatic-downloads/rss-feeds/RSC/lib/dictionaries/cif_core.dic
dictionary named 'cif_core.dic' version 2.4.2 from 2011-04-26.

'_exptl_absorpt_correction_type' value 'Empirical' changed to
'empirical' according to
/usr/data/users/saulius/crontab/automatic-downloads/rss-feeds/RSC/lib/dictionaries/cif_core.dic
dictionary named 'cif_core.dic' version 2.4.2 from 2011-04-26.

Automatic conversion script
Id: cif_fix_values 4268 2015-11-12 08:31:59Z antanas 
;
_cod_original_sg_symbol_H-M Pnnm
_cod_database_code 7037797
_audit_block_doi 10.5517/cc1jpqb8

loop_
_symmetry_equiv_pos_as_xyz
'x, y, z'
'-x, -y, z'
'-x+1/2, y+1/2, -z+1/2'
'x+1/2, -y+1/2, -z+1/2'
'-x, -y, -z'
'x, y, -z'
'x-1/2, -y-1/2, z-1/2'
'-x-1/2, y-1/2, z-1/2'

loop_
_atom_site_label
_atom_site_type_symbol
_atom_site_fract_x
_atom_site_fract_y
_atom_site_fract_z
_atom_site_U_iso_or_equiv
_atom_site_adp_type
_atom_site_occupancy
_atom_site_symmetry_multiplicity
_atom_site_calc_flag
_atom_site_refinement_flags
Br1 Br 0.13266(6) 0.04631(10) 0.0000 0.0266(2) Uani 1 2 d S
C1 C 0.3795(6) -0.3911(9) 0.0000 0.0194(15) Uani 1 2 d S
C2 C -0.1332(4) 0.4414(6) 0.2358(4) 0.0164(10) Uani 1 1 d .
C3 C -0.1812(5) 0.5928(7) 0.1906(5) 0.0345(14) Uani 1 1 d .
H3A H -0.2459 0.5671 0.1541 0.052 Uiso 1 1 calc R
H3B H -0.1370 0.6425 0.1322 0.052 Uiso 1 1 calc R
H3C H -0.1918 0.6670 0.2561 0.052 Uiso 1 1 calc R
Cu1 Cu 0.43422(8) -0.61142(10) 0.0000 0.0213(2) Uani 1 2 d S
Cu2 Cu 0.33238(8) -0.02937(11) 0.0000 0.0261(2) Uani 1 2 d S
Cu3 Cu 0.09870(10) -0.27964(14) 0.0000 0.0375(3) Uani 1 2 d S
Cu4 Cu 0.0000 0.0000 0.18886(10) 0.0358(3) Uani 1 2 d S
N1 N 0.3477(5) -0.2645(8) 0.0000 0.0257(15) Uani 1 2 d S
N2 N -0.0952(4) 0.3215(5) 0.1671(4) 0.0220(10) Uani 1 1 d .
N3 N -0.0606(4) 0.2049(5) 0.2442(4) 0.0210(10) Uani 1 1 d .
N4 N -0.0778(3) 0.2550(5) 0.3542(4) 0.0170(9) Uani 1 1 d .
N5 N -0.1230(3) 0.4032(5) 0.3516(4) 0.0174(9) Uani 1 1 d .

loop_
_atom_site_aniso_label
_atom_site_aniso_U_11
_atom_site_aniso_U_22
_atom_site_aniso_U_33
_atom_site_aniso_U_23
_atom_site_aniso_U_13
_atom_site_aniso_U_12
Br1 0.0263(4) 0.0258(4) 0.0278(4) 0.000 0.000 -0.0002(3)
C1 0.020(4) 0.020(4) 0.018(4) 0.000 0.000 -0.007(3)
C2 0.021(2) 0.015(2) 0.012(2) -0.0033(19) -0.0007(19) 0.003(2)
C3 0.052(4) 0.029(3) 0.022(3) 0.002(2) -0.003(3) 0.017(3)
Cu1 0.0345(5) 0.0146(4) 0.0149(4) 0.000 0.000 -0.0035(4)
Cu2 0.0428(6) 0.0177(4) 0.0178(5) 0.000 0.000 -0.0023(4)
Cu3 0.0649(8) 0.0364(6) 0.0111(5) 0.000 0.000 0.0141(6)
Cu4 0.0551(7) 0.0200(5) 0.0322(6) 0.000 0.000 0.0170(5)
N1 0.032(4) 0.023(3) 0.023(3) 0.000 0.000 0.004(3)
N2 0.034(3) 0.021(2) 0.011(2) 0.0013(17) -0.0015(19) 0.005(2)
N3 0.030(2) 0.020(2) 0.013(2) 0.0031(17) -0.0031(19) 0.004(2)
N4 0.026(2) 0.0130(19) 0.0115(19) -0.0001(16) -0.0012(17) 0.0050(18)
N5 0.023(2) 0.015(2) 0.014(2) -0.0002(16) -0.0012(18) 0.0046(18)

loop_
_atom_type_symbol
_atom_type_description
_atom_type_scat_dispersion_real
_atom_type_scat_dispersion_imag
_atom_type_scat_source
C C 0.0033 0.0016 'International Tables Vol C Tables 4.2.6.8 and 6.1.1.4'
H H 0.0000 0.0000 'International Tables Vol C Tables 4.2.6.8 and 6.1.1.4'
N N 0.0061 0.0033 'International Tables Vol C Tables 4.2.6.8 and 6.1.1.4'
Cu Cu 0.3201 1.2651 'International Tables Vol C Tables 4.2.6.8 and 6.1.1.4'
Br Br -0.2901 2.4595 'International Tables Vol C Tables 4.2.6.8 and 6.1.1.4'

loop_
_geom_angle_atom_site_label_1
_geom_angle_atom_site_label_2
_geom_angle_atom_site_label_3
_geom_angle
_geom_angle_site_symmetry_1
_geom_angle_site_symmetry_3
Cu2 Br1 Cu3 86.04(4) . .
Cu2 Br1 Cu4 125.44(2) . 5
Cu3 Br1 Cu4 76.18(2) . 5
Cu2 Br1 Cu4 125.44(2) . .
Cu3 Br1 Cu4 76.18(2) . .
Cu4 Br1 Cu4 99.85(4) 5 .
N1 C1 Cu1 179.8(7) . .
N1 C1 Cu1 111.3(6) . 5_645
Cu1 C1 Cu1 68.9(2) . 5_645
N5 C2 N2 110.1(4) . .
N5 C2 C3 124.7(5) . .
N2 C2 C3 125.2(5) . .
C1 Cu1 N4 120.96(14) . 7_655
C1 Cu1 N4 120.96(14) . 4_545
N4 Cu1 N4 107.8(2) 7_655 4_545
C1 Cu1 C1 111.1(2) . 5_645
N4 Cu1 C1 94.76(16) 7_655 5_645
N4 Cu1 C1 94.76(16) 4_545 5_645
C1 Cu1 Cu1 64.8(2) . 5_645
N4 Cu1 Cu1 118.62(12) 7_655 5_645
N4 Cu1 Cu1 118.62(12) 4_545 5_645
C1 Cu1 Cu1 46.27(18) 5_645 5_645
N1 Cu2 N5 118.39(14) . 4
N1 Cu2 N5 118.39(14) . 7_665
N5 Cu2 N5 108.7(2) 4 7_665
N1 Cu2 Br1 109.3(2) . .
N5 Cu2 Br1 99.24(12) 4 .
N5 Cu2 Br1 99.24(12) 7_665 .
N2 Cu3 N2 159.0(3) 5 2
N2 Cu3 Br1 100.51(13) 5 .
N2 Cu3 Br1 100.51(13) 2 .
N3 Cu4 N3 143.2(2) 2 .
N3 Cu4 Br1 112.19(13) 2 5
N3 Cu4 Br1 96.06(13) . 5
N3 Cu4 Br1 96.06(13) 2 .
N3 Cu4 Br1 112.19(13) . .
Br1 Cu4 Br1 80.15(4) 5 .
C1 N1 Cu2 164.2(7) . .
C2 N2 N3 105.9(4) . .
C2 N2 Cu3 133.3(4) . 5
N3 N2 Cu3 120.2(3) . 5
N4 N3 N2 108.3(4) . .
N4 N3 Cu4 129.2(3) . .
N2 N3 Cu4 122.4(3) . .
N3 N4 N5 109.6(4) . .
N3 N4 Cu1 124.0(3) . 7_556
N5 N4 Cu1 125.2(3) . 7_556
C2 N5 N4 106.0(4) . .
C2 N5 Cu2 129.7(3) . 7_566
N4 N5 Cu2 124.4(3) . 7_566

loop_
_geom_bond_atom_site_label_1
_geom_bond_atom_site_label_2
_geom_bond_distance
_geom_bond_site_symmetry_2
Br1 Cu2 2.6777(14) .
Br1 Cu3 2.7056(15) .
Br1 Cu4 2.7515(11) 5
Br1 Cu4 2.7515(11) .
C1 N1 1.117(9) .
C1 Cu1 1.940(8) .
C1 Cu1 2.430(8) 5_645
C2 N5 1.335(6) .
C2 N2 1.341(6) .
C2 C3 1.477(7) .
Cu1 N4 2.012(4) 7_655
Cu1 N4 2.012(4) 4_545
Cu1 C1 2.430(8) 5_645
Cu1 Cu1 2.5048(19) 5_645
Cu2 N1 1.936(6) .
Cu2 N5 2.035(4) 4
Cu2 N5 2.035(4) 7_665
Cu3 N2 1.894(4) 5
Cu3 N2 1.894(4) 2
Cu4 N3 1.955(4) 2
Cu4 N3 1.955(4) .
Cu4 Br1 2.7515(11) 5
N2 N3 1.361(6) .
N2 Cu3 1.894(4) 5
N3 N4 1.312(6) .
N4 N5 1.349(5) .
N4 Cu1 2.012(4) 7_556
N5 Cu2 2.035(4) 7_566
